data_1100259
loop_
_publ_author_name
'G\"undisch, Daniela'
'Harms, Klaus'
'Schwarz, Simone'
'Seitz, Gunther'
'Stubbs, Milton T.'
'Wegge, Thomas'

_publ_section_title
;
 Synthesis and evaluation of diazine containing bioisosteres of
 (--)-ferruginine as ligands for nicotinic acetylcholine receptors
;
_journal_coden_ASTM BMECEP
_journal_issue 10
_journal_name_full 'Bioorganic & Medicinal Chemistry'
_journal_page_first 2683
_journal_page_last 2691
_journal_paper_doi 10.1016/s0968-0896(01)00188-2
_journal_volume 9
_journal_year 2001
_chemical_formula_moiety
;
C11 H14 N3 1+,C2 H1 O4 1-,C3 H8 O1
;
_chemical_formula_sum 'C16 H23 N3 O5'
_chemical_name_systematic
;
(1R)-2-(5-Pyrimidinyl)-8-azoniabicyclo(3.2.1)oct-2-ene oxalate 2-propanol solvate
;
_space_group_IT_number 4
_symmetry_cell_setting monoclinic
_symmetry_space_group_name_Hall 'P 2yb'
_symmetry_space_group_name_H-M 'P 1 21 1'
_cell_angle_alpha 90
_cell_angle_beta 108.246(7)
_cell_angle_gamma 90
_cell_formula_units_Z 4
_cell_length_a 10.8874(7)
_cell_length_b 11.2061(9)
_cell_length_c 14.4504(12)
_cell_volume 1674.382
_diffrn_ambient_temperature 193
_exptl_crystal_colour colorless
_exptl_crystal_density_diffrn 1.338
_exptl_crystal_description plate
_exptl_crystal_preparation butanone/2-propanol/n-hexane
_refine_ls_R_factor_gt 5.62
_refine_ls_wR_factor_gt 5.62
_cod_original_sg_symbol_H-M 'P 21'
_cod_database_code 1100259

loop_
_symmetry_equiv_pos_site_id
_symmetry_equiv_pos_as_xyz
1 x,y,z
2 -x,1/2+y,-z

loop_
_atom_site_label
_atom_site_type_symbol
_atom_site_fract_x
_atom_site_fract_y
_atom_site_fract_z
O1 O 0.8302(2) 0.1894(2) -0.53887(17)
O2 O 1.6292(2) 0.1753(2) -0.48858(18)
C1 C 0.2245(4) 0.7570(4) -0.1618(3)
H1 H 0.253(4) 0.693(4) -0.110(3)
C2 C 0.2407(4) 0.6734(4) 0.1856(3)
H2 H 0.215(4) 0.601(4) 0.148(3)
O3 O 1.5377(2) 0.0280(2) -0.59326(18)
O4 O 0.9230(3) 0.0607(3) -0.41949(19)
C3 C 0.1232(3) 0.8262(3) -0.1669(2)
C4 C 0.3440(3) 0.7288(3) 0.1749(2)
C5 C 0.3921(4) 0.8416(3) 0.2323(2)
H3 H 0.485(4) 0.854(4) 0.249(3)
O5 O 1.0443(2) 0.1879(2) -0.59290(17)
O6 O 1.4387(3) 0.1508(3) -0.4075(2)
C6 C 0.0860(3) 0.9254(3) -0.2410(2)
H4 H -0.016(4) 0.947(3) -0.265(3)
O7 O 1.1298(2) 0.0463(2) -0.48225(17)
O8 O 1.3347(2) 0.0290(3) -0.52877(18)
C7 C 0.1728(4) 1.0347(4) -0.2118(3)
H5 H 0.187(5) 1.044(5) -0.145(4)
H6 H 0.124(4) 1.105(4) -0.256(3)
C8 C 0.3093(4) 0.9486(4) 0.1867(3)
H7 H 0.286(4) 0.948(4) 0.116(3)
H8 H 0.352(4) 1.020(4) 0.214(3)
C9 C 0.2959(4) 1.0013(4) -0.2364(3)
H9 H 0.320(4) 1.057(4) -0.284(3)
H10 H 0.372(5) 0.991(4) -0.178(3)
C10 C 0.1886(4) 0.9375(4) 0.2207(3)
H11 H 0.170(4) 1.015(4) 0.253(3)
H12 H 0.107(4) 0.914(4) 0.159(3)
C11 C 0.2198(3) 0.8374(4) 0.2964(3)
H13 H 0.195(3) 0.860(3) 0.355(2)
C12 C 0.2646(3) 0.8835(4) -0.2928(3)
H14 H 0.289(4) 0.883(5) -0.350(3)
C13 C 0.1721(4) 0.7148(4) 0.2548(3)
H15 H 0.191(5) 0.651(5) 0.314(4)
H16 H 0.088(4) 0.720(4) 0.220(3)
C14 C 0.3056(4) 0.7731(4) -0.2287(3)
H17 H 0.295(4) 0.696(4) -0.267(3)
H18 H 0.401(4) 0.775(4) -0.184(3)
N1 N 0.1201(3) 0.8847(3) -0.32973(19)
N2 N 0.3638(3) 0.8331(3) 0.3270(2)
C15 C 0.0436(3) 0.8116(3) -0.1013(2)
C16 C 0.4107(3) 0.6899(3) 0.1052(2)
C17 C 0.0154(4) 0.7010(4) -0.0689(3)
H19 H 0.054(5) 0.623(5) -0.079(4)
C18 C 0.3880(4) 0.5785(3) 0.0593(3)
H20 H 0.315(4) 0.522(4) 0.080(3)
N3 N -0.0623(4) 0.6872(3) -0.0152(3)
N4 N 0.4473(4) 0.5427(3) -0.0038(2)
C19 C -0.1160(4) 0.7863(4) 0.0055(3)
H21 H -0.219(7) 0.774(8) 0.032(5)
C20 C 0.5308(5) 0.6190(5) -0.0207(3)
H22 H 0.579(5) 0.596(5) -0.075(4)
N5 N -0.0937(3) 0.8980(3) -0.0175(2)
N6 N 0.5617(4) 0.7263(4) 0.0176(3)
C21 C -0.0120(4) 0.9091(3) -0.0705(3)
H23 H 0.010(4) 1.003(4) -0.092(3)
C22 C 0.4998(4) 0.7604(4) 0.0801(3)
H24 H 0.524(4) 0.847(5) 0.102(3)
C23 C 0.9247(3) 0.1208(3) -0.4883(2)
C24 C 1.5424(3) 0.0982(3) -0.5268(3)
C25 C 1.0435(3) 0.1201(3) -0.5255(2)
C26 C 1.4321(3) 0.0957(3) -0.4807(3)
H25 H 0.399(4) 0.892(5) 0.359(3)
H26 H 0.078(4) 0.813(4) -0.359(3)
H27 H 0.097(5) 0.960(5) -0.379(4)
H28 H 0.401(5) 0.769(5) 0.368(3)
H29 H 0.760(4) 0.171(5) -0.509(3)
O9 O 1.1729(10) 0.2536(15) -0.7231(6)
O10? O 1.226(3) 0.2097(18) -0.7024(18)
C27 C 1.3620(6) 0.3175(8) -0.7635(4)
H30 H 1.34310 0.25470 -0.81120
H31 H 1.45340 0.31960 -0.73020
H32 H 1.33490 0.39250 -0.79530
C28 C 1.280(2) 0.322(3) -0.7097(16)
H33? H 1.20730 0.37550 -0.74550
C29? C 1.3103(14) 0.2751(17) -0.6857(11)
H34? H 1.35580 0.20020 -0.65620
C30 C 1.3306(6) 0.3691(6) -0.6090(4)
H35 H 1.28110 0.34380 -0.56800
H36 H 1.31200 0.45130 -0.62660
H37 H 1.42110 0.36020 -0.57460
O11 O 0.6611(3) -0.0247(3) -0.7303(2)
C31 C 0.8227(5) -0.0945(5) -0.7920(3)
H38 H 0.79210 -0.03500 -0.84380
H39 H 0.77860 -0.17060 -0.81350
H40 H 0.91620 -0.10540 -0.77710
C32 C 0.7942(4) -0.0529(4) -0.7032(3)
C33 C 0.8330(6) -0.1418(5) -0.6216(4)
H41 H 0.81360 -0.10960 -0.56470
H42 H 0.92590 -0.15770 -0.60450
H43 H 0.78490 -0.21620 -0.64220
H44 H 0.851(5) 0.034(5) -0.684(4)
H45 H 0.635(6) 0.009(5) -0.668(4)
H46? H 1.166(6) 0.223(6) -0.653(5)
H47 H 1.252(9) 0.033(12) -0.508(7)

loop_
_atom_type_symbol
_atom_type_radius_bond
C 0.68
H 0.23
N 0.68
O 0.68
